data_7228296
loop_
_publ_author_name
'Mochida, Tomoyuki'
'Ishida, Mai'
'Tominaga, Takumi'
'Takahashi, Kazuyuki'
'Sakurai, Takahiro'
'Ohta, Hitoshi'

_publ_section_title
;
 Paramagnetic ionic plastic crystals containing the octamethylferrocenium
 cation: counteranion dependence of phase transitions and crystal
 structures
;
_journal_name_full 'Phys. Chem. Chem. Phys.'
_journal_paper_doi 10.1039/C7CP02746J
_journal_year 2017
_chemical_formula_sum 'C22 H26 Fe N3'
_chemical_formula_weight 388.31
_chemical_name_systematic 'octamethylferrocenium tricyanomethanide'
_space_group_crystal_system orthorhombic
_space_group_IT_number 61
_space_group_name_Hall '-P 2ac 2ab'
_space_group_name_H-M_alt 'P b c a'
_symmetry_space_group_name_Hall '-P 2ac 2ab'
_symmetry_space_group_name_H-M 'P b c a'
_atom_sites_solution_hydrogens geom
_atom_sites_solution_primary direct
_atom_sites_solution_secondary difmap
_audit_update_record
;
2016-12-27 deposited with the CCDC.
2017-05-23 downloaded from the CCDC.
;
_cell_angle_alpha 90
_cell_angle_beta 90
_cell_angle_gamma 90
_cell_formula_units_Z 8
_cell_length_a 12.203(2)
_cell_length_b 11.584(2)
_cell_length_c 28.223(5)
_cell_measurement_reflns_used 9938
_cell_measurement_temperature 100.(2)
_cell_measurement_theta_max 28.9069
_cell_measurement_theta_min 2.8222
_cell_volume 3989.6(12)
_computing_cell_refinement 'SAINT V8.27B (Bruker AXS Inc., 2012)'
_computing_data_reduction 'SAINT V8.27B (Bruker AXS Inc., 2012)'
_computing_structure_refinement 'SHELXL-2014/7 (Sheldrick, 2014)'
_computing_structure_solution 'SHELXS-97 (Sheldrick, 1997)'
_diffrn_ambient_temperature 100.(2)
_diffrn_detector_area_resol_mean 8.3333
_diffrn_measured_fraction_theta_full 0.999
_diffrn_measured_fraction_theta_max 0.999
_diffrn_measurement_device_type 'Bruker APEXII CCD area detector'
_diffrn_measurement_method 'phi an_diffrn_radiation_type'
_diffrn_radiation_monochromator 'Bruker Helios multilayer confocal mirror'
_diffrn_radiation_type MoK\a
_diffrn_radiation_wavelength 0.71073
_diffrn_reflns_av_R_equivalents 0.0310
_diffrn_reflns_av_unetI/netI 0.0242
_diffrn_reflns_limit_h_max 15
_diffrn_reflns_limit_h_min -12
_diffrn_reflns_limit_k_max 14
_diffrn_reflns_limit_k_min -11
_diffrn_reflns_limit_l_max 33
_diffrn_reflns_limit_l_min -35
_diffrn_reflns_number 20250
_diffrn_reflns_theta_full 26.73
_diffrn_reflns_theta_max 26.73
_diffrn_reflns_theta_min 2.21
_exptl_absorpt_coefficient_mu 0.766
_exptl_absorpt_correction_T_max 0.93
_exptl_absorpt_correction_T_min 0.75
_exptl_absorpt_correction_type multi-scan
_exptl_absorpt_process_details 'SADABS V2012/1 (Bruker AXS Inc.)'
_exptl_crystal_colour 'metallic dark green'
_exptl_crystal_density_diffrn 1.293
_exptl_crystal_density_method 'not measured'
_exptl_crystal_description block
_exptl_crystal_F_000 1640
_exptl_crystal_recrystallization_method 'Re-crystallisation from solvent'
_exptl_crystal_size_max 0.470
_exptl_crystal_size_mid 0.170
_exptl_crystal_size_min 0.100
_refine_diff_density_max 0.443
_refine_diff_density_min -0.261
_refine_ls_extinction_method none
_refine_ls_goodness_of_fit_ref 1.268
_refine_ls_hydrogen_treatment constr
_refine_ls_matrix_type full
_refine_ls_number_parameters 243
_refine_ls_number_reflns 4244
_refine_ls_number_restraints 0
_refine_ls_restrained_S_all 1.268
_refine_ls_R_factor_all 0.0405
_refine_ls_R_factor_gt 0.0379
_refine_ls_shift/su_max 0.000
_refine_ls_shift/su_mean 0.000
_refine_ls_structure_factor_coef Fsqd
_refine_ls_weighting_details 'w=1/[\s^2^(Fo^2^)+(0.0227P)^2^+3.7343P] where P=(Fo^2^+2Fc^2^)/3'
_refine_ls_weighting_scheme calc
_refine_ls_wR_factor_gt 0.0912
_refine_ls_wR_factor_ref 0.0927
_reflns_number_gt 3975
_reflns_number_total 4244
_reflns_threshold_expression 'I > 2\s(I)'
_cod_data_source_file c7cp02746j2.cif
_cod_data_source_block OMFCCN3
_cod_database_code 7228296

loop_
_space_group_symop_operation_xyz
'x, y, z'
'-x+1/2, -y, z+1/2'
'x+1/2, -y+1/2, -z'
'-x, y+1/2, -z+1/2'
'-x, -y, -z'
'x-1/2, y, -z-1/2'
'-x-1/2, y-1/2, z'
'x, -y-1/2, z-1/2'

loop_
_atom_site_type_symbol
_atom_site_label
_atom_site_fract_x
_atom_site_fract_y
_atom_site_fract_z
_atom_site_U_iso_or_equiv
_atom_site_adp_type
_atom_site_calc_flag
_atom_site_refinement_flags_adp
_atom_site_refinement_flags_posn
_atom_site_occupancy
Fe Fe1 0.05947(2) 0.24634(2) 0.37801(2) 0.01372(9) Uani d . . 1
C C5 0.06475(16) 0.08220(16) 0.34707(7) 0.0200(4) Uani d . . 1
C C12 0.00318(15) 0.40043(15) 0.34574(6) 0.0170(4) Uani d . . 1
C C2 0.05969(15) 0.11395(15) 0.42828(6) 0.0180(4) Uani d . . 1
C C14 0.12041(15) 0.39542(15) 0.41011(6) 0.0174(4) Uani d . . 1
C C1 0.12977(16) 0.08787(15) 0.38908(7) 0.0205(4) Uani d . . 1
H H1 0.2067 0.0763 0.3907 0.025 Uiso calc U R 1
C C10 0.18123(15) 0.36648(15) 0.36844(6) 0.0173(4) Uani d . . 1
H H10 0.257 0.3478 0.3675 0.021 Uiso calc U R 1
C C4 -0.04551(16) 0.10682(16) 0.35996(7) 0.0196(4) Uani d . . 1
C C17 -0.08218(17) 0.45048(17) 0.42792(7) 0.0228(4) Uani d . . 1
H H17A -0.0713 0.4159 0.4593 0.034 Uiso calc U R 1
H H17B -0.1517 0.4233 0.4145 0.034 Uiso calc U R 1
H H17C -0.084 0.5347 0.4309 0.034 Uiso calc U R 1
C C3 -0.04902(15) 0.12622(15) 0.41001(6) 0.0177(4) Uani d . . 1
C C18 0.16582(17) 0.40454(17) 0.45929(6) 0.0236(4) Uani d . . 1
H H18A 0.1821 0.4855 0.4664 0.035 Uiso calc U R 1
H H18B 0.2332 0.3588 0.4616 0.035 Uiso calc U R 1
H H18C 0.1118 0.3752 0.482 0.035 Uiso calc U R 1
C C8 -0.14220(17) 0.11062(18) 0.32741(7) 0.0258(4) Uani d . . 1
H H8A -0.118 0.1327 0.2956 0.039 Uiso calc U R 1
H H8B -0.1952 0.1674 0.3391 0.039 Uiso calc U R 1
H H8C -0.1767 0.0343 0.3262 0.039 Uiso calc U R 1
C C11 0.10902(15) 0.37037(15) 0.32846(6) 0.0179(4) Uani d . . 1
C C7 -0.15060(15) 0.15040(17) 0.43788(7) 0.0221(4) Uani d . . 1
H H7A -0.1989 0.2011 0.4195 0.033 Uiso calc U R 1
H H7B -0.1309 0.1882 0.4677 0.033 Uiso calc U R 1
H H7C -0.1886 0.0777 0.4446 0.033 Uiso calc U R 1
C C15 0.14041(17) 0.35204(18) 0.27754(6) 0.0256(4) Uani d . . 1
H H15A 0.1541 0.4269 0.2625 0.038 Uiso calc U R 1
H H15B 0.0807 0.3124 0.261 0.038 Uiso calc U R 1
H H15C 0.2069 0.3048 0.276 0.038 Uiso calc U R 1
C C16 -0.09761(16) 0.41626(18) 0.31628(7) 0.0247(4) Uani d . . 1
H H16A -0.1623 0.3951 0.3349 0.037 Uiso calc U R 1
H H16B -0.0932 0.3668 0.2882 0.037 Uiso calc U R 1
H H16C -0.1033 0.4972 0.3065 0.037 Uiso calc U R 1
C C6 0.09444(17) 0.12172(17) 0.47923(6) 0.0231(4) Uani d . . 1
H H6A 0.0448 0.1736 0.4963 0.035 Uiso calc U R 1
H H6B 0.1694 0.1518 0.481 0.035 Uiso calc U R 1
H H6C 0.0918 0.0448 0.4936 0.035 Uiso calc U R 1
C C9 0.10571(19) 0.05049(19) 0.29872(7) 0.0298(5) Uani d . . 1
H H9A 0.1016 -0.0334 0.2946 0.045 Uiso calc U R 1
H H9B 0.1819 0.0757 0.2953 0.045 Uiso calc U R 1
H H9C 0.0604 0.0884 0.2746 0.045 Uiso calc U R 1
C C20 0.42395(16) 0.21308(17) 0.41699(7) 0.0206(4) Uani d . . 1
C C22 0.43495(17) 0.2034(2) 0.33047(7) 0.0278(5) Uani d . . 1
C C19 0.47859(18) 0.23868(17) 0.37446(6) 0.0225(4) Uani d . . 1
C C21 0.57900(18) 0.2987(2) 0.37671(7) 0.0288(5) Uani d . . 1
C C13 0.01004(15) 0.41615(15) 0.39600(6) 0.0166(4) Uani d . . 1
N N1 0.38049(15) 0.19326(16) 0.45240(6) 0.0288(4) Uani d . . 1
N N3 0.3987(2) 0.1753(2) 0.29466(7) 0.0460(5) Uani d . . 1
N N2 0.66104(17) 0.3472(2) 0.37951(8) 0.0456(6) Uani d . . 1

loop_
_atom_site_aniso_label
_atom_site_aniso_U_11
_atom_site_aniso_U_22
_atom_site_aniso_U_33
_atom_site_aniso_U_12
_atom_site_aniso_U_13
_atom_site_aniso_U_23
Fe1 0.01493(15) 0.01531(15) 0.01093(13) -0.00026(9) 0.00037(9) -0.00016(9)
C5 0.0235(10) 0.0171(9) 0.0195(9) -0.0012(7) 0.0011(7) -0.0029(7)
C12 0.0159(9) 0.0180(8) 0.0171(8) -0.0001(7) 0.0015(7) 0.0048(7)
C2 0.0206(10) 0.0151(8) 0.0183(9) -0.0010(7) -0.0002(7) 0.0033(7)
C14 0.0201(9) 0.0142(8) 0.0178(8) -0.0019(7) 0.0002(7) -0.0014(6)
C1 0.0225(10) 0.0163(8) 0.0226(9) 0.0032(7) 0.0010(8) 0.0002(7)
C10 0.0149(9) 0.0178(8) 0.0192(9) -0.0021(7) 0.0010(7) 0.0006(7)
C4 0.0244(10) 0.0165(9) 0.0179(8) -0.0049(7) -0.0012(7) 0.0004(7)
C17 0.0234(10) 0.0216(9) 0.0234(9) 0.0023(8) 0.0069(8) -0.0006(7)
C3 0.0194(9) 0.0157(8) 0.0180(8) -0.0033(7) -0.0004(7) 0.0033(7)
C18 0.0283(10) 0.0239(9) 0.0186(9) 0.0006(8) -0.0051(8) -0.0047(7)
C8 0.0270(11) 0.0316(10) 0.0189(9) -0.0069(8) -0.0053(8) 0.0002(8)
C11 0.0183(9) 0.0190(8) 0.0163(8) -0.0023(7) 0.0018(7) 0.0044(7)
C7 0.0173(9) 0.0284(10) 0.0206(9) -0.0022(8) 0.0020(7) 0.0042(7)
C15 0.0270(10) 0.0333(11) 0.0164(9) -0.0029(9) 0.0047(8) 0.0026(8)
C16 0.0188(10) 0.0334(11) 0.0220(9) 0.0014(8) -0.0021(8) 0.0093(8)
C6 0.0246(10) 0.0268(10) 0.0181(9) -0.0001(8) -0.0024(8) 0.0059(7)
C9 0.0367(12) 0.0308(11) 0.0218(10) 0.0019(9) 0.0041(9) -0.0091(8)
C20 0.0179(9) 0.0219(9) 0.0220(9) 0.0006(7) -0.0031(7) -0.0022(7)
C22 0.0267(11) 0.0356(11) 0.0210(10) 0.0075(9) 0.0046(8) 0.0014(8)
C19 0.0207(10) 0.0264(10) 0.0205(9) 0.0015(8) 0.0013(7) 0.0028(7)
C21 0.0222(11) 0.0309(11) 0.0334(11) 0.0055(9) 0.0021(8) 0.0121(8)
C13 0.0176(9) 0.0149(8) 0.0171(8) 0.0005(7) 0.0018(7) 0.0012(6)
N1 0.0299(10) 0.0335(9) 0.0231(8) -0.0025(8) 0.0030(7) -0.0017(7)
N3 0.0507(14) 0.0639(15) 0.0233(10) 0.0087(12) -0.0014(9) -0.0060(9)
N2 0.0239(11) 0.0489(13) 0.0641(15) -0.0055(10) -0.0007(9) 0.0214(11)

loop_
_atom_type_symbol
_atom_type_description
_atom_type_scat_dispersion_real
_atom_type_scat_dispersion_imag
_atom_type_scat_source
C C 0.0033 0.0016 'International Tables Vol C Tables 4.2.6.8 and 6.1.1.4'
H H 0.0000 0.0000 'International Tables Vol C Tables 4.2.6.8 and 6.1.1.4'
Fe Fe 0.3463 0.8444 'International Tables Vol C Tables 4.2.6.8 and 6.1.1.4'
N N 0.0061 0.0033 'International Tables Vol C Tables 4.2.6.8 and 6.1.1.4'

loop_
_geom_angle_atom_site_label_1
_geom_angle_atom_site_label_2
_geom_angle_atom_site_label_3
_geom_angle
C1 Fe1 C10 108.91(8)
C1 Fe1 C14 121.72(8)
C10 Fe1 C14 40.41(7)
C1 Fe1 C2 40.42(7)
C10 Fe1 C2 125.86(7)
C14 Fe1 C2 108.19(7)
C1 Fe1 C5 40.30(7)
C10 Fe1 C5 122.58(7)
C14 Fe1 C5 157.18(8)
C2 Fe1 C5 67.45(7)
C1 Fe1 C11 126.53(8)
C10 Fe1 C11 40.39(7)
C14 Fe1 C11 67.63(7)
C2 Fe1 C11 163.08(7)
C5 Fe1 C11 109.62(7)
C1 Fe1 C12 162.87(7)
C10 Fe1 C12 66.86(7)
C14 Fe1 C12 66.74(7)
C2 Fe1 C12 155.64(7)
C5 Fe1 C12 126.58(7)
C11 Fe1 C12 39.50(7)
C1 Fe1 C13 156.03(7)
C10 Fe1 C13 66.95(7)
C14 Fe1 C13 39.59(7)
C2 Fe1 C13 121.27(7)
C5 Fe1 C13 162.14(7)
C11 Fe1 C13 66.75(7)
C12 Fe1 C13 39.52(7)
C1 Fe1 C3 66.99(7)
C10 Fe1 C3 162.10(7)
C14 Fe1 C3 125.46(7)
C2 Fe1 C3 39.70(7)
C5 Fe1 C3 66.49(7)
C11 Fe1 C3 156.07(7)
C12 Fe1 C3 122.22(7)
C13 Fe1 C3 109.22(7)
C1 Fe1 C4 66.90(8)
C10 Fe1 C4 156.97(7)
C14 Fe1 C4 161.53(7)
C2 Fe1 C4 66.74(7)
C5 Fe1 C4 39.42(7)
C11 Fe1 C4 122.41(7)
C12 Fe1 C4 110.02(7)
C13 Fe1 C4 126.30(7)
C3 Fe1 C4 39.38(7)
C4 C5 C1 107.70(16)
C4 C5 C9 126.67(18)
C1 C5 C9 125.57(18)
C4 C5 Fe1 71.47(11)
C1 C5 Fe1 68.22(10)
C9 C5 Fe1 127.78(14)
C11 C12 C13 108.49(15)
C11 C12 C16 125.85(16)
C13 C12 C16 125.64(16)
C11 C12 Fe1 69.33(10)
C13 C12 Fe1 70.27(10)
C16 C12 Fe1 127.51(13)
C3 C2 C1 107.25(16)
C3 C2 C6 126.95(17)
C1 C2 C6 125.76(17)
C3 C2 Fe1 71.40(10)
C1 C2 Fe1 68.32(10)
C6 C2 Fe1 127.34(13)
C13 C14 C10 107.46(15)
C13 C14 C18 126.64(16)
C10 C14 C18 125.89(17)
C13 C14 Fe1 71.42(10)
C10 C14 Fe1 68.54(10)
C18 C14 Fe1 126.32(13)
C5 C1 C2 108.64(17)
C5 C1 Fe1 71.48(11)
C2 C1 Fe1 71.25(10)
C14 C10 C11 108.72(16)
C14 C10 Fe1 71.05(10)
C11 C10 Fe1 71.33(10)
C5 C4 C3 108.19(16)
C5 C4 C8 126.50(17)
C3 C4 C8 125.31(18)
C5 C4 Fe1 69.12(11)
C3 C4 Fe1 70.23(10)
C8 C4 Fe1 126.91(13)
C2 C3 C4 108.21(16)
C2 C3 C7 126.73(16)
C4 C3 C7 125.01(17)
C2 C3 Fe1 68.90(10)
C4 C3 Fe1 70.39(10)
C7 C3 Fe1 128.20(13)
C12 C11 C10 107.22(15)
C12 C11 C15 126.40(17)
C10 C11 C15 126.31(17)
C12 C11 Fe1 71.17(10)
C10 C11 Fe1 68.28(10)
C15 C11 Fe1 127.98(13)
N1 C20 C19 178.7(2)
N3 C22 C19 179.4(3)
C20 C19 C21 118.55(18)
C20 C19 C22 120.75(19)
C21 C19 C22 120.69(18)
N2 C21 C19 178.6(2)
C14 C13 C12 108.10(15)
C14 C13 C17 125.99(16)
C12 C13 C17 125.90(16)
C14 C13 Fe1 68.99(10)
C12 C13 Fe1 70.21(10)
C17 C13 Fe1 127.26(13)

loop_
_geom_bond_atom_site_label_1
_geom_bond_atom_site_label_2
_geom_bond_distance
Fe1 C1 2.0502(18)
Fe1 C10 2.0536(18)
Fe1 C14 2.0870(18)
Fe1 C2 2.0891(18)
Fe1 C5 2.0934(19)
Fe1 C11 2.0942(17)
Fe1 C12 2.1184(18)
Fe1 C13 2.1191(18)
Fe1 C3 2.1224(18)
Fe1 C4 2.1244(19)
C5 C4 1.423(3)
C5 C1 1.428(3)
C5 C9 1.499(3)
C12 C11 1.424(3)
C12 C13 1.433(2)
C12 C16 1.496(3)
C2 C3 1.430(3)
C2 C1 1.431(3)
C2 C6 1.502(2)
C14 C13 1.425(3)
C14 C10 1.431(2)
C14 C18 1.498(2)
C10 C11 1.432(2)
C4 C3 1.431(2)
C4 C8 1.496(3)
C17 C13 1.495(2)
C3 C7 1.495(3)
C11 C15 1.503(2)
C20 N1 1.154(3)
C20 C19 1.405(3)
C22 N3 1.150(3)
C22 C19 1.412(3)
C19 C21 1.410(3)
C21 N2 1.150(3)
